data_7105702
loop_
_publ_author_name
'Carl Redshaw'
'Surajit Jana'
'Congxiao Shang'
'Mark Elsegood'
'Xuesong Lu'
'Zhengxiao Guo'

_publ_section_title
;
 Enhancement of H2 uptake via fluorination but not lithiation for Zn4N8
 and Zn4N6O type clusters.
;
_journal_name_full Chem.Commun.
_journal_page_first 9055
_journal_paper_doi 10.1039/c0cc03380d
_journal_volume 46
_journal_year 2010
_chemical_formula_moiety 'C32 H28 F20 N8 Zn4, 0.5(C7 H8)'
_chemical_formula_sum 'C35.5 H32 F20 N8 Zn4'
_chemical_formula_weight 1212.17
_chemical_name_systematic
;
?
;
_space_group_IT_number 15
_symmetry_cell_setting monoclinic
_symmetry_space_group_name_Hall '-C 2yc'
_symmetry_space_group_name_H-M 'C 1 2/c 1'
_atom_sites_solution_hydrogens geom
_atom_sites_solution_primary direct
_atom_sites_solution_secondary difmap
_audit_creation_method SHELXL-97
_cell_angle_alpha 90.00
_cell_angle_beta 108.1503(10)
_cell_angle_gamma 90.00
_cell_formula_units_Z 8
_cell_length_a 41.8755(9)
_cell_length_b 10.1152(2)
_cell_length_c 21.2258(4)
_cell_measurement_reflns_used 69533
_cell_measurement_temperature 120(2)
_cell_measurement_theta_max 27.48
_cell_measurement_theta_min 2.91
_cell_volume 8543.4(3)
_computing_cell_refinement 'DENZO (Otwinowski & Minor, 1997) & COLLECT'
_computing_data_collection 'COLLECT (Hooft, R.W.W., 1998)'
_computing_data_reduction 'DENZO & COLLECT'
_computing_molecular_graphics 'Bruker SHELXTL'
_computing_publication_material 'Bruker SHELXTL and local programs'
_computing_structure_refinement 'SHELXL-97 (Sheldrick, 2008)'
_computing_structure_solution 'SHELXS-97 (Sheldrick, 2008)'
_diffrn_ambient_temperature 120(2)
_diffrn_detector_area_resol_mean '4096x4096pixels / 62x62mm'
_diffrn_measured_fraction_theta_full 0.992
_diffrn_measured_fraction_theta_max 0.992
_diffrn_measurement_device_type 'Bruker-Nonius APEX II CCD camera on \k-goniostat'
_diffrn_measurement_method '\f & \w scans'
_diffrn_radiation_monochromator '10cm confocal mirrors'
_diffrn_radiation_source 'Bruker-Nonius FR591 rotating anode'
_diffrn_radiation_type MoK\a
_diffrn_radiation_wavelength 0.71073
_diffrn_reflns_av_R_equivalents 0.0695
_diffrn_reflns_av_sigmaI/netI 0.0649
_diffrn_reflns_limit_h_max 54
_diffrn_reflns_limit_h_min -51
_diffrn_reflns_limit_k_max 11
_diffrn_reflns_limit_k_min -13
_diffrn_reflns_limit_l_max 27
_diffrn_reflns_limit_l_min -27
_diffrn_reflns_number 49302
_diffrn_reflns_theta_full 27.56
_diffrn_reflns_theta_max 27.56
_diffrn_reflns_theta_min 2.93
_diffrn_standards_decay_% 0
_diffrn_standards_number 0
_exptl_absorpt_coefficient_mu 2.346
_exptl_absorpt_correction_T_max 0.933
_exptl_absorpt_correction_T_min 0.651
_exptl_absorpt_correction_type multi-scan
_exptl_absorpt_process_details 'SADABS v2007/2, Sheldrick, G.M., (2007)'
_exptl_crystal_colour colourless
_exptl_crystal_density_diffrn 1.885
_exptl_crystal_density_method 'not measured'
_exptl_crystal_description plate
_exptl_crystal_F_000 4808
_exptl_crystal_size_max 0.20
_exptl_crystal_size_mid 0.13
_exptl_crystal_size_min 0.03
_platon_squeeze_details
;
Half a toluene per cluster, 4 per cell.
;
_refine_diff_density_max 1.071
_refine_diff_density_min -0.641
_refine_diff_density_rms 0.133
_refine_ls_extinction_method none
_refine_ls_goodness_of_fit_ref 1.082
_refine_ls_hydrogen_treatment constr
_refine_ls_matrix_type full
_refine_ls_number_parameters 585
_refine_ls_number_reflns 9797
_refine_ls_number_restraints 0
_refine_ls_restrained_S_all 1.082
_refine_ls_R_factor_all 0.1082
_refine_ls_R_factor_gt 0.0763
_refine_ls_shift/su_max 0.000
_refine_ls_shift/su_mean 0.000
_refine_ls_structure_factor_coef Fsqd
_refine_ls_weighting_details 'calc w=1/[\s^2^(Fo^2^)+(0.0000P)^2^+139.2028P] where P=(Fo^2^+2Fc^2^)/3'
_refine_ls_weighting_scheme calc
_refine_ls_wR_factor_gt 0.1305
_refine_ls_wR_factor_ref 0.1427
_reflns_number_gt 7162
_reflns_number_total 9797
_reflns_threshold_expression I>2\s(I)
_cod_data_source_file C0CC03380D.TXT
_cod_data_source_block 1
_cod_original_sg_symbol_H-M C2/c
_cod_original_formula_sum 'C35.50 H32 F20 N8 Zn4'
_cod_database_code 7105702

loop_
_symmetry_equiv_pos_as_xyz
'x, y, z'
'-x, y, -z+1/2'
'x+1/2, y+1/2, z'
'-x+1/2, y+1/2, -z+1/2'
'-x, -y, -z'
'x, -y, z-1/2'
'-x+1/2, -y+1/2, -z'
'x+1/2, -y+1/2, z-1/2'

loop_
_atom_site_label
_atom_site_type_symbol
_atom_site_fract_x
_atom_site_fract_y
_atom_site_fract_z
_atom_site_U_iso_or_equiv
_atom_site_adp_type
_atom_site_occupancy
_atom_site_symmetry_multiplicity
_atom_site_calc_flag
_atom_site_refinement_flags
_atom_site_disorder_assembly
_atom_site_disorder_group
Zn1 Zn 0.158582(18) 0.65353(7) 0.15892(3) 0.02934(17) Uani 1 1 d . . .
Zn2 Zn 0.181063(17) 0.44892(7) 0.06801(3) 0.02513(16) Uani 1 1 d . . .
Zn3 Zn 0.105982(17) 0.37840(7) 0.07856(4) 0.02753(17) Uani 1 1 d . . .
Zn4 Zn 0.124339(18) 0.65456(7) -0.00395(3) 0.02918(17) Uani 1 1 d . . .
C1 C 0.17013(16) 0.7919(7) 0.2320(3) 0.0375(16) Uani 1 1 d . . .
C2 C 0.19591(17) 0.8840(7) 0.2388(3) 0.0368(15) Uani 1 1 d . . .
F2 F 0.21906(10) 0.8615(4) 0.2076(2) 0.0466(10) Uani 1 1 d . . .
C3 C 0.20048(18) 0.9985(7) 0.2759(3) 0.0418(17) Uani 1 1 d . . .
F3 F 0.22603(12) 1.0826(4) 0.2791(2) 0.0571(12) Uani 1 1 d . . .
C4 C 0.1778(2) 1.0251(8) 0.3099(3) 0.054(2) Uani 1 1 d . . .
F4 F 0.18152(14) 1.1354(5) 0.3459(2) 0.0715(15) Uani 1 1 d . . .
C5 C 0.15238(19) 0.9341(8) 0.3063(3) 0.0457(19) Uani 1 1 d . . .
F5 F 0.13104(12) 0.9613(6) 0.3414(2) 0.0715(15) Uani 1 1 d . . .
C6 C 0.14977(18) 0.8241(7) 0.2690(3) 0.0415(17) Uani 1 1 d . . .
F6 F 0.12426(11) 0.7400(5) 0.2690(2) 0.0583(12) Uani 1 1 d . . .
C7 C 0.22354(15) 0.3446(6) 0.0755(3) 0.0254(12) Uani 1 1 d . . .
C8 C 0.22687(15) 0.2147(6) 0.0959(3) 0.0293(13) Uani 1 1 d . . .
F8 F 0.20124(9) 0.1513(4) 0.11058(18) 0.0350(8) Uani 1 1 d . . .
C9 C 0.25525(15) 0.1377(7) 0.1032(3) 0.0320(14) Uani 1 1 d . . .
F9 F 0.25685(10) 0.0103(4) 0.12109(19) 0.0440(10) Uani 1 1 d . . .
C10 C 0.28222(16) 0.1957(7) 0.0900(3) 0.0350(15) Uani 1 1 d . . .
F10 F 0.31039(9) 0.1249(4) 0.09618(19) 0.0474(10) Uani 1 1 d . . .
C11 C 0.28034(16) 0.3246(7) 0.0689(3) 0.0350(15) Uani 1 1 d . . .
F11 F 0.30646(9) 0.3809(4) 0.05412(19) 0.0432(10) Uani 1 1 d . . .
C12 C 0.25144(16) 0.3950(6) 0.0632(3) 0.0316(14) Uani 1 1 d . . .
F12 F 0.25098(9) 0.5226(4) 0.04170(19) 0.0403(9) Uani 1 1 d . . .
C13 C 0.07637(15) 0.2252(6) 0.0866(3) 0.0275(13) Uani 1 1 d . . .
C14 C 0.09025(16) 0.1133(6) 0.1203(3) 0.0337(14) Uani 1 1 d . . .
F14 F 0.12438(10) 0.1044(4) 0.1483(2) 0.0578(12) Uani 1 1 d . . .
C15 C 0.07224(17) 0.0039(6) 0.1290(3) 0.0347(15) Uani 1 1 d . . .
F15 F 0.08773(11) -0.1006(4) 0.1631(2) 0.0610(13) Uani 1 1 d . . .
C16 C 0.03847(18) 0.0062(6) 0.1027(4) 0.0380(16) Uani 1 1 d . . .
F16 F 0.02017(11) -0.0990(4) 0.1098(2) 0.0558(12) Uani 1 1 d . . .
C17 C 0.02320(16) 0.1144(7) 0.0676(4) 0.0406(16) Uani 1 1 d . . .
F17 F -0.01089(10) 0.1167(5) 0.0404(3) 0.0670(14) Uani 1 1 d . . .
C18 C 0.04233(16) 0.2194(7) 0.0603(3) 0.0359(15) Uani 1 1 d . . .
F18 F 0.02539(10) 0.3233(4) 0.0234(3) 0.0627(14) Uani 1 1 d . . .
C19 C 0.09755(15) 0.7615(6) -0.0822(3) 0.0296(13) Uani 1 1 d . . .
C20 C 0.09334(16) 0.7268(7) -0.1467(3) 0.0345(15) Uani 1 1 d . . .
F20 F 0.10835(11) 0.6142(4) -0.15981(19) 0.0482(10) Uani 1 1 d . . .
C21 C 0.07461(17) 0.7961(7) -0.2010(3) 0.0386(16) Uani 1 1 d . . .
F21 F 0.07129(12) 0.7555(5) -0.26360(19) 0.0578(12) Uani 1 1 d . . .
C22 C 0.05898(18) 0.9112(7) -0.1919(4) 0.0437(18) Uani 1 1 d . . .
F22 F 0.04081(12) 0.9830(5) -0.2441(2) 0.0628(13) Uani 1 1 d . . .
C23 C 0.06282(17) 0.9542(7) -0.1279(4) 0.0392(16) Uani 1 1 d . . .
F23 F 0.04836(11) 1.0673(4) -0.1186(2) 0.0542(11) Uani 1 1 d . . .
C24 C 0.08150(16) 0.8765(6) -0.0759(3) 0.0314(14) Uani 1 1 d . . .
F24 F 0.08477(10) 0.9240(4) -0.01303(19) 0.0413(9) Uani 1 1 d . . .
N1 N 0.18662(13) 0.6445(5) 0.0955(2) 0.0282(11) Uani 1 1 d . . .
H1 H 0.2090 0.6647 0.1172 0.034 Uiso 1 1 calc R . .
N2 N 0.17271(13) 0.7310(5) 0.0375(2) 0.0305(12) Uani 1 1 d . . .
C25 C 0.19302(17) 0.7201(7) -0.0078(3) 0.0384(16) Uani 1 1 d . . .
H25A H 0.2160 0.7503 0.0148 0.058 Uiso 1 1 calc R . .
H25B H 0.1830 0.7749 -0.0471 0.058 Uiso 1 1 calc R . .
H25C H 0.1936 0.6277 -0.0214 0.058 Uiso 1 1 calc R . .
C26 C 0.17264(19) 0.8705(6) 0.0577(4) 0.0416(17) Uani 1 1 d . . .
H26A H 0.1588 0.8800 0.0870 0.062 Uiso 1 1 calc R . .
H26B H 0.1634 0.9257 0.0182 0.062 Uiso 1 1 calc R . .
H26C H 0.1957 0.8985 0.0811 0.062 Uiso 1 1 calc R . .
N3 N 0.15542(12) 0.3802(5) 0.1311(2) 0.0269(11) Uani 1 1 d . . .
H3 H 0.1620 0.2930 0.1417 0.032 Uiso 1 1 calc R . .
N4 N 0.16599(13) 0.4570(5) 0.1928(2) 0.0293(11) Uani 1 1 d . . .
C27 C 0.14919(18) 0.4058(7) 0.2396(3) 0.0392(16) Uani 1 1 d . . .
H27A H 0.1249 0.4001 0.2172 0.059 Uiso 1 1 calc R . .
H27B H 0.1535 0.4656 0.2777 0.059 Uiso 1 1 calc R . .
H27C H 0.1580 0.3178 0.2550 0.059 Uiso 1 1 calc R . .
C28 C 0.20286(16) 0.4416(7) 0.2247(3) 0.0389(16) Uani 1 1 d . . .
H28A H 0.2081 0.3483 0.2355 0.058 Uiso 1 1 calc R . .
H28B H 0.2100 0.4943 0.2655 0.058 Uiso 1 1 calc R . .
H28C H 0.2147 0.4722 0.1943 0.058 Uiso 1 1 calc R . .
N5 N 0.13925(12) 0.4660(5) -0.0140(2) 0.0275(11) Uani 1 1 d . . .
H5 H 0.1455 0.4594 -0.0522 0.033 Uiso 1 1 calc R . .
N6 N 0.11419(12) 0.3647(5) -0.0147(2) 0.0273(11) Uani 1 1 d . . .
C29 C 0.08433(17) 0.3805(7) -0.0740(3) 0.0365(15) Uani 1 1 d . . .
H29A H 0.0759 0.4713 -0.0759 0.055 Uiso 1 1 calc R . .
H29B H 0.0668 0.3186 -0.0715 0.055 Uiso 1 1 calc R . .
H29C H 0.0906 0.3620 -0.1140 0.055 Uiso 1 1 calc R . .
C30 C 0.12857(16) 0.2314(6) -0.0183(3) 0.0327(14) Uani 1 1 d . . .
H30A H 0.1344 0.2237 -0.0594 0.049 Uiso 1 1 calc R . .
H30B H 0.1120 0.1636 -0.0175 0.049 Uiso 1 1 calc R . .
H30C H 0.1488 0.2191 0.0198 0.049 Uiso 1 1 calc R . .
N7 N 0.11313(12) 0.6612(5) 0.0844(3) 0.0312(12) Uani 1 1 d . . .
H7 H 0.1044 0.7451 0.0866 0.037 Uiso 1 1 calc R . .
N8 N 0.08673(13) 0.5675(5) 0.0861(3) 0.0336(12) Uani 1 1 d . . .
C31 C 0.07828(19) 0.5822(7) 0.1489(4) 0.0460(18) Uani 1 1 d . . .
H31A H 0.0989 0.5763 0.1867 0.069 Uiso 1 1 calc R . .
H31B H 0.0628 0.5117 0.1520 0.069 Uiso 1 1 calc R . .
H31C H 0.0676 0.6683 0.1493 0.069 Uiso 1 1 calc R . .
C32 C 0.05567(17) 0.6045(7) 0.0320(4) 0.0443(18) Uani 1 1 d . . .
H32A H 0.0501 0.6970 0.0373 0.067 Uiso 1 1 calc R . .
H32B H 0.0371 0.5476 0.0340 0.067 Uiso 1 1 calc R . .
H32C H 0.0594 0.5931 -0.0110 0.067 Uiso 1 1 calc R . .

loop_
_atom_site_aniso_label
_atom_site_aniso_U_11
_atom_site_aniso_U_22
_atom_site_aniso_U_33
_atom_site_aniso_U_23
_atom_site_aniso_U_13
_atom_site_aniso_U_12
Zn1 0.0293(4) 0.0325(4) 0.0275(4) -0.0034(3) 0.0107(3) -0.0006(3)
Zn2 0.0226(3) 0.0257(4) 0.0279(4) 0.0000(3) 0.0090(3) 0.0010(3)
Zn3 0.0236(4) 0.0261(4) 0.0332(4) 0.0018(3) 0.0093(3) 0.0000(3)
Zn4 0.0301(4) 0.0279(4) 0.0297(4) 0.0056(3) 0.0095(3) 0.0028(3)
C1 0.031(4) 0.053(4) 0.027(3) -0.002(3) 0.006(3) 0.013(3)
C2 0.037(4) 0.046(4) 0.025(3) 0.001(3) 0.008(3) 0.007(3)
F2 0.040(2) 0.054(3) 0.050(2) -0.016(2) 0.0213(19) -0.010(2)
C3 0.042(4) 0.049(4) 0.028(3) 0.005(3) 0.001(3) 0.006(3)
F3 0.069(3) 0.043(3) 0.047(3) -0.009(2) 0.000(2) -0.004(2)
C4 0.076(6) 0.046(5) 0.025(4) 0.000(3) -0.006(4) 0.031(4)
F4 0.105(4) 0.056(3) 0.041(3) -0.013(2) 0.005(3) 0.026(3)
C5 0.039(4) 0.067(5) 0.026(3) 0.003(3) 0.004(3) 0.026(4)
F5 0.071(3) 0.100(4) 0.052(3) 0.008(3) 0.032(3) 0.046(3)
C6 0.040(4) 0.049(4) 0.032(4) 0.004(3) 0.007(3) 0.008(3)
F6 0.046(3) 0.077(3) 0.060(3) 0.007(2) 0.029(2) 0.002(2)
C7 0.028(3) 0.027(3) 0.020(3) -0.003(2) 0.005(2) 0.000(3)
C8 0.023(3) 0.041(4) 0.023(3) -0.003(3) 0.006(2) -0.002(3)
F8 0.0307(19) 0.031(2) 0.044(2) 0.0075(16) 0.0130(17) 0.0039(16)
C9 0.028(3) 0.039(4) 0.026(3) -0.005(3) 0.003(3) 0.007(3)
F9 0.045(2) 0.043(2) 0.041(2) 0.0106(18) 0.0090(19) 0.0214(19)
C10 0.024(3) 0.049(4) 0.029(3) -0.005(3) 0.004(3) 0.012(3)
F10 0.030(2) 0.065(3) 0.044(2) -0.004(2) 0.0067(18) 0.019(2)
C11 0.028(3) 0.048(4) 0.028(3) -0.013(3) 0.007(3) -0.005(3)
F11 0.0230(19) 0.063(3) 0.046(2) -0.016(2) 0.0141(17) -0.0084(18)
C12 0.034(4) 0.031(3) 0.026(3) -0.008(3) 0.004(3) -0.007(3)
F12 0.033(2) 0.038(2) 0.053(2) -0.0022(18) 0.0189(18) -0.0083(17)
C13 0.024(3) 0.028(3) 0.030(3) 0.000(3) 0.008(3) -0.007(3)
C14 0.035(4) 0.029(3) 0.039(4) 0.001(3) 0.013(3) 0.002(3)
F14 0.032(2) 0.042(2) 0.092(3) 0.021(2) 0.009(2) 0.0044(19)
C15 0.034(4) 0.030(3) 0.041(4) 0.008(3) 0.013(3) 0.010(3)
F15 0.053(3) 0.036(2) 0.090(4) 0.023(2) 0.017(3) 0.006(2)
C16 0.041(4) 0.027(3) 0.049(4) 0.008(3) 0.019(3) 0.000(3)
F16 0.049(3) 0.039(2) 0.082(3) 0.010(2) 0.024(2) -0.013(2)
C17 0.024(3) 0.042(4) 0.053(4) -0.004(3) 0.008(3) -0.005(3)
F17 0.030(2) 0.054(3) 0.106(4) 0.019(3) 0.006(2) -0.007(2)
C18 0.028(3) 0.033(4) 0.047(4) 0.007(3) 0.011(3) 0.004(3)
F18 0.031(2) 0.047(3) 0.094(4) 0.028(2) -0.003(2) 0.000(2)
C19 0.027(3) 0.028(3) 0.034(3) 0.008(3) 0.011(3) 0.000(3)
C20 0.031(4) 0.037(4) 0.039(4) 0.010(3) 0.016(3) 0.004(3)
F20 0.063(3) 0.047(2) 0.040(2) 0.0100(19) 0.025(2) 0.017(2)
C21 0.034(4) 0.045(4) 0.035(4) 0.008(3) 0.009(3) 0.003(3)
F21 0.073(3) 0.068(3) 0.033(2) 0.008(2) 0.017(2) 0.010(2)
C22 0.036(4) 0.048(4) 0.045(4) 0.022(3) 0.010(3) 0.004(3)
F22 0.060(3) 0.069(3) 0.052(3) 0.028(2) 0.006(2) 0.022(2)
C23 0.031(4) 0.034(4) 0.056(5) 0.006(3) 0.020(3) 0.001(3)
F23 0.057(3) 0.036(2) 0.070(3) 0.010(2) 0.020(2) 0.015(2)
C24 0.029(3) 0.030(3) 0.038(4) 0.002(3) 0.015(3) -0.006(3)
F24 0.043(2) 0.037(2) 0.042(2) -0.0009(17) 0.0101(18) 0.0047(18)
N1 0.030(3) 0.031(3) 0.025(3) 0.000(2) 0.012(2) -0.004(2)
N2 0.036(3) 0.029(3) 0.029(3) 0.000(2) 0.014(2) 0.000(2)
C25 0.040(4) 0.045(4) 0.032(3) 0.006(3) 0.015(3) -0.001(3)
C26 0.055(5) 0.020(3) 0.051(4) 0.000(3) 0.016(4) 0.002(3)
N3 0.029(3) 0.023(3) 0.027(3) 0.000(2) 0.006(2) 0.000(2)
N4 0.030(3) 0.034(3) 0.025(3) 0.005(2) 0.011(2) 0.003(2)
C27 0.044(4) 0.052(4) 0.024(3) 0.009(3) 0.014(3) 0.002(3)
C28 0.036(4) 0.047(4) 0.032(4) 0.003(3) 0.008(3) 0.009(3)
N5 0.021(3) 0.032(3) 0.030(3) -0.003(2) 0.009(2) -0.004(2)
N6 0.025(3) 0.027(3) 0.027(3) 0.001(2) 0.005(2) 0.000(2)
C29 0.038(4) 0.037(4) 0.031(3) -0.004(3) 0.004(3) -0.005(3)
C30 0.029(3) 0.030(3) 0.035(3) -0.006(3) 0.004(3) 0.003(3)
N7 0.029(3) 0.026(3) 0.038(3) 0.004(2) 0.011(2) 0.003(2)
N8 0.025(3) 0.037(3) 0.039(3) 0.006(2) 0.009(2) 0.001(2)
C31 0.047(4) 0.041(4) 0.061(5) -0.003(4) 0.033(4) -0.007(3)
C32 0.028(4) 0.038(4) 0.063(5) 0.005(3) 0.008(3) 0.008(3)

loop_
_atom_type_symbol
_atom_type_description
_atom_type_scat_dispersion_real
_atom_type_scat_dispersion_imag
_atom_type_scat_source
C C 0.0033 0.0016 'International Tables Vol C Tables 4.2.6.8 and 6.1.1.4'
H H 0.0000 0.0000 'International Tables Vol C Tables 4.2.6.8 and 6.1.1.4'
N N 0.0061 0.0033 'International Tables Vol C Tables 4.2.6.8 and 6.1.1.4'
F F 0.0171 0.0103 'International Tables Vol C Tables 4.2.6.8 and 6.1.1.4'
Zn Zn 0.2839 1.4301 'International Tables Vol C Tables 4.2.6.8 and 6.1.1.4'

loop_
_geom_angle_atom_site_label_1
_geom_angle_atom_site_label_2
_geom_angle_atom_site_label_3
_geom_angle
_geom_angle_site_symmetry_1
_geom_angle_site_symmetry_3
_geom_angle_publ_flag
C1 Zn1 N1 118.9(2) . . ?
C1 Zn1 N7 120.2(2) . . ?
N1 Zn1 N7 94.5(2) . . ?
C1 Zn1 N4 114.5(2) . . ?
N1 Zn1 N4 97.43(19) . . ?
N7 Zn1 N4 107.5(2) . . ?
C7 Zn2 N1 117.3(2) . . ?
C7 Zn2 N5 127.2(2) . . ?
N1 Zn2 N5 98.7(2) . . ?
C7 Zn2 N3 113.0(2) . . ?
N1 Zn2 N3 100.08(19) . . ?
N5 Zn2 N3 95.65(19) . . ?
N3 Zn3 C13 120.6(2) . . ?
N3 Zn3 N8 107.5(2) . . ?
C13 Zn3 N8 115.5(2) . . ?
N3 Zn3 N6 94.56(19) . . ?
C13 Zn3 N6 108.1(2) . . ?
N8 Zn3 N6 108.0(2) . . ?
C19 Zn4 N5 121.9(2) . . ?
C19 Zn4 N7 120.4(2) . . ?
N5 Zn4 N7 106.7(2) . . ?
C19 Zn4 N2 111.6(2) . . ?
N5 Zn4 N2 95.85(19) . . ?
N7 Zn4 N2 94.01(19) . . ?
C6 C1 C2 112.4(6) . . ?
C6 C1 Zn1 124.1(6) . . ?
C2 C1 Zn1 122.0(5) . . ?
F2 C2 C3 115.3(6) . . ?
F2 C2 C1 119.0(6) . . ?
C3 C2 C1 125.7(6) . . ?
F3 C3 C2 121.7(7) . . ?
F3 C3 C4 120.7(7) . . ?
C2 C3 C4 117.7(7) . . ?
F4 C4 C3 119.0(9) . . ?
F4 C4 C5 122.4(8) . . ?
C3 C4 C5 118.6(7) . . ?
C6 C5 F5 122.8(8) . . ?
C6 C5 C4 119.9(7) . . ?
F5 C5 C4 117.3(7) . . ?
C5 C6 F6 115.7(7) . . ?
C5 C6 C1 125.6(8) . . ?
F6 C6 C1 118.7(7) . . ?
C12 C7 C8 113.9(6) . . ?
C12 C7 Zn2 124.7(5) . . ?
C8 C7 Zn2 121.4(4) . . ?
F8 C8 C7 120.6(5) . . ?
F8 C8 C9 114.6(6) . . ?
C7 C8 C9 124.8(6) . . ?
F9 C9 C10 119.7(6) . . ?
F9 C9 C8 122.5(6) . . ?
C10 C9 C8 117.7(6) . . ?
F10 C10 C11 119.7(6) . . ?
F10 C10 C9 120.0(6) . . ?
C11 C10 C9 120.2(6) . . ?
F11 C11 C10 120.4(6) . . ?
F11 C11 C12 120.9(6) . . ?
C10 C11 C12 118.7(6) . . ?
F12 C12 C7 119.3(6) . . ?
F12 C12 C11 116.0(6) . . ?
C7 C12 C11 124.6(6) . . ?
C18 C13 C14 113.5(6) . . ?
C18 C13 Zn3 126.1(5) . . ?
C14 C13 Zn3 120.4(5) . . ?
C13 C14 F14 119.8(6) . . ?
C13 C14 C15 124.8(6) . . ?
F14 C14 C15 115.4(6) . . ?
F15 C15 C16 120.6(6) . . ?
F15 C15 C14 120.9(6) . . ?
C16 C15 C14 118.4(6) . . ?
F16 C16 C15 120.0(6) . . ?
F16 C16 C17 120.5(6) . . ?
C15 C16 C17 119.5(6) . . ?
F17 C17 C16 119.7(6) . . ?
F17 C17 C18 120.8(6) . . ?
C16 C17 C18 119.5(6) . . ?
C13 C18 C17 124.2(6) . . ?
C13 C18 F18 119.5(6) . . ?
C17 C18 F18 116.3(6) . . ?
C24 C19 C20 113.6(6) . . ?
C24 C19 Zn4 122.8(5) . . ?
C20 C19 Zn4 123.6(5) . . ?
C21 C20 F20 115.8(6) . . ?
C21 C20 C19 124.8(6) . . ?
F20 C20 C19 119.4(6) . . ?
F21 C21 C20 121.8(6) . . ?
F21 C21 C22 119.0(6) . . ?
C20 C21 C22 119.2(7) . . ?
F22 C22 C21 120.8(7) . . ?
F22 C22 C23 120.1(7) . . ?
C21 C22 C23 119.1(6) . . ?
F23 C23 C24 122.6(6) . . ?
F23 C23 C22 119.5(6) . . ?
C24 C23 C22 117.9(6) . . ?
C19 C24 C23 125.3(6) . . ?
C19 C24 F24 118.9(6) . . ?
C23 C24 F24 115.7(6) . . ?
N2 N1 Zn1 111.4(3) . . ?
N2 N1 Zn2 110.7(3) . . ?
Zn1 N1 Zn2 101.1(2) . . ?
N1 N2 C25 110.0(5) . . ?
N1 N2 C26 111.2(5) . . ?
C25 N2 C26 108.3(5) . . ?
N1 N2 Zn4 102.2(3) . . ?
C25 N2 Zn4 112.2(4) . . ?
C26 N2 Zn4 112.8(4) . . ?
N4 N3 Zn3 118.0(3) . . ?
N4 N3 Zn2 108.9(3) . . ?
Zn3 N3 Zn2 107.1(2) . . ?
N3 N4 C27 109.9(5) . . ?
N3 N4 C28 109.4(5) . . ?
C27 N4 C28 107.5(5) . . ?
N3 N4 Zn1 102.9(3) . . ?
C27 N4 Zn1 120.7(4) . . ?
C28 N4 Zn1 106.0(4) . . ?
N6 N5 Zn4 114.5(3) . . ?
N6 N5 Zn2 111.7(3) . . ?
Zn4 N5 Zn2 101.4(2) . . ?
N5 N6 C29 110.3(4) . . ?
N5 N6 C30 109.6(4) . . ?
C29 N6 C30 107.6(5) . . ?
N5 N6 Zn3 105.6(3) . . ?
C29 N6 Zn3 116.6(4) . . ?
C30 N6 Zn3 107.0(4) . . ?
N8 N7 Zn1 118.7(4) . . ?
N8 N7 Zn4 112.7(4) . . ?
Zn1 N7 Zn4 106.1(2) . . ?
N7 N8 C32 107.6(5) . . ?
N7 N8 C31 110.4(5) . . ?
C32 N8 C31 105.7(5) . . ?
N7 N8 Zn3 106.1(3) . . ?
C32 N8 Zn3 115.7(4) . . ?
C31 N8 Zn3 111.3(4) . . ?

loop_
_geom_bond_atom_site_label_1
_geom_bond_atom_site_label_2
_geom_bond_distance
_geom_bond_site_symmetry_2
_geom_bond_publ_flag
Zn1 C1 2.033(7) . ?
Zn1 N1 2.046(5) . ?
Zn1 N7 2.063(5) . ?
Zn1 N4 2.104(5) . ?
Zn2 C7 2.031(6) . ?
Zn2 N1 2.055(5) . ?
Zn2 N5 2.056(5) . ?
Zn2 N3 2.080(5) . ?
Zn3 N3 2.023(5) . ?
Zn3 C13 2.025(6) . ?
Zn3 N8 2.101(5) . ?
Zn3 N6 2.117(5) . ?
Zn4 C19 2.007(6) . ?
Zn4 N5 2.039(5) . ?
Zn4 N7 2.071(5) . ?
Zn4 N2 2.089(5) . ?
C1 C6 1.367(9) . ?
C1 C2 1.399(10) . ?
C2 F2 1.353(7) . ?
C2 C3 1.379(10) . ?
C3 F3 1.352(8) . ?
C3 C4 1.387(11) . ?
C4 F4 1.333(8) . ?
C4 C5 1.391(12) . ?
C5 C6 1.350(10) . ?
C5 F5 1.358(8) . ?
C6 F6 1.366(8) . ?
C7 C12 1.373(8) . ?
C7 C8 1.377(9) . ?
C8 F8 1.367(7) . ?
C8 C9 1.388(8) . ?
C9 F9 1.339(7) . ?
C9 C10 1.378(9) . ?
C10 F10 1.351(7) . ?
C10 C11 1.372(10) . ?
C11 F11 1.354(7) . ?
C11 C12 1.377(9) . ?
C12 F12 1.367(7) . ?
C13 C18 1.361(8) . ?
C13 C14 1.368(9) . ?
C14 F14 1.369(7) . ?
C14 C15 1.383(9) . ?
C15 F15 1.331(7) . ?
C15 C16 1.349(9) . ?
C16 F16 1.347(7) . ?
C16 C17 1.365(9) . ?
C17 F17 1.363(7) . ?
C17 C18 1.368(9) . ?
C18 F18 1.369(7) . ?
C19 C24 1.371(9) . ?
C19 C20 1.371(9) . ?
C20 C21 1.368(9) . ?
C20 F20 1.370(7) . ?
C21 F21 1.356(8) . ?
C21 C22 1.378(10) . ?
C22 F22 1.345(7) . ?
C22 C23 1.388(10) . ?
C23 F23 1.338(8) . ?
C23 C24 1.381(9) . ?
C24 F24 1.385(7) . ?
N1 N2 1.473(7) . ?
N2 C25 1.474(8) . ?
N2 C26 1.475(8) . ?
N3 N4 1.468(7) . ?
N4 C27 1.479(7) . ?
N4 C28 1.489(8) . ?
N5 N6 1.463(7) . ?
N6 C29 1.482(8) . ?
N6 C30 1.489(8) . ?
C32 N8 1.490(8) . ?
N7 N8 1.465(7) . ?
N8 C31 1.490(8) . ?

loop_
_geom_hbond_atom_site_label_D
_geom_hbond_atom_site_label_H
_geom_hbond_atom_site_label_A
_geom_hbond_distance_DH
_geom_hbond_distance_HA
_geom_hbond_distance_DA
_geom_hbond_angle_DHA
_geom_hbond_site_symmetry_A
N3 H3 F8 0.93 2.42 3.123(6) 132.0 .
N3 H3 F14 0.93 2.51 3.146(6) 126.3 .
N5 H5 F10 0.93 2.47 3.260(6) 143.4 7
N7 H7 F15 0.93 2.50 3.291(7) 142.6 1_565

loop_
_geom_torsion_atom_site_label_1
_geom_torsion_atom_site_label_2
_geom_torsion_atom_site_label_3
_geom_torsion_atom_site_label_4
_geom_torsion
_geom_torsion_site_symmetry_1
_geom_torsion_site_symmetry_2
_geom_torsion_site_symmetry_3
_geom_torsion_site_symmetry_4
_geom_torsion_publ_flag
N1 Zn1 C1 C6 167.1(5) . . . . ?
N7 Zn1 C1 C6 51.9(7) . . . . ?
N4 Zn1 C1 C6 -78.4(6) . . . . ?
N1 Zn1 C1 C2 2.2(6) . . . . ?
N7 Zn1 C1 C2 -113.0(5) . . . . ?
N4 Zn1 C1 C2 116.7(5) . . . . ?
C6 C1 C2 F2 176.7(6) . . . . ?
Zn1 C1 C2 F2 -16.8(9) . . . . ?
C6 C1 C2 C3 -2.6(10) . . . . ?
Zn1 C1 C2 C3 163.9(5) . . . . ?
F2 C2 C3 F3 1.3(9) . . . . ?
C1 C2 C3 F3 -179.4(6) . . . . ?
F2 C2 C3 C4 -178.8(6) . . . . ?
C1 C2 C3 C4 0.5(10) . . . . ?
F3 C3 C4 F4 0.2(10) . . . . ?
C2 C3 C4 F4 -179.7(6) . . . . ?
F3 C3 C4 C5 -178.5(6) . . . . ?
C2 C3 C4 C5 1.6(10) . . . . ?
F4 C4 C5 C6 179.9(6) . . . . ?
C3 C4 C5 C6 -1.4(10) . . . . ?
F4 C4 C5 F5 -0.2(10) . . . . ?
C3 C4 C5 F5 178.5(6) . . . . ?
F5 C5 C6 F6 -0.6(10) . . . . ?
C4 C5 C6 F6 179.4(6) . . . . ?
F5 C5 C6 C1 179.2(6) . . . . ?
C4 C5 C6 C1 -0.9(11) . . . . ?
C2 C1 C6 C5 2.8(10) . . . . ?
Zn1 C1 C6 C5 -163.4(6) . . . . ?
C2 C1 C6 F6 -177.5(6) . . . . ?
Zn1 C1 C6 F6 16.3(9) . . . . ?
N1 Zn2 C7 C12 -35.9(6) . . . . ?
N5 Zn2 C7 C12 91.3(5) . . . . ?
N3 Zn2 C7 C12 -151.5(5) . . . . ?
N1 Zn2 C7 C8 142.3(4) . . . . ?
N5 Zn2 C7 C8 -90.6(5) . . . . ?
N3 Zn2 C7 C8 26.6(5) . . . . ?
C12 C7 C8 F8 179.4(5) . . . . ?
Zn2 C7 C8 F8 1.1(8) . . . . ?
C12 C7 C8 C9 -0.6(9) . . . . ?
Zn2 C7 C8 C9 -178.9(5) . . . . ?
F8 C8 C9 F9 2.2(8) . . . . ?
C7 C8 C9 F9 -177.8(5) . . . . ?
F8 C8 C9 C10 -179.3(5) . . . . ?
C7 C8 C9 C10 0.8(9) . . . . ?
F9 C9 C10 F10 -1.2(9) . . . . ?
C8 C9 C10 F10 -179.8(5) . . . . ?
F9 C9 C10 C11 177.2(5) . . . . ?
C8 C9 C10 C11 -1.3(9) . . . . ?
F10 C10 C11 F11 0.2(9) . . . . ?
C9 C10 C11 F11 -178.2(5) . . . . ?
F10 C10 C11 C12 -179.7(5) . . . . ?
C9 C10 C11 C12 1.8(9) . . . . ?
C8 C7 C12 F12 179.0(5) . . . . ?
Zn2 C7 C12 F12 -2.8(8) . . . . ?
C8 C7 C12 C11 1.1(9) . . . . ?
Zn2 C7 C12 C11 179.4(5) . . . . ?
F11 C11 C12 F12 0.3(8) . . . . ?
C10 C11 C12 F12 -179.7(5) . . . . ?
F11 C11 C12 C7 178.3(5) . . . . ?
C10 C11 C12 C7 -1.8(9) . . . . ?
N3 Zn3 C13 C18 171.7(5) . . . . ?
N8 Zn3 C13 C18 39.6(6) . . . . ?
N6 Zn3 C13 C18 -81.4(6) . . . . ?
N3 Zn3 C13 C14 -9.0(6) . . . . ?
N8 Zn3 C13 C14 -141.1(5) . . . . ?
N6 Zn3 C13 C14 97.9(5) . . . . ?
C18 C13 C14 F14 178.8(6) . . . . ?
Zn3 C13 C14 F14 -0.6(8) . . . . ?
C18 C13 C14 C15 -1.1(10) . . . . ?
Zn3 C13 C14 C15 179.5(5) . . . . ?
C13 C14 C15 F15 -179.4(6) . . . . ?
F14 C14 C15 F15 0.8(9) . . . . ?
C13 C14 C15 C16 -0.2(10) . . . . ?
F14 C14 C15 C16 179.9(6) . . . . ?
F15 C15 C16 F16 -1.2(10) . . . . ?
C14 C15 C16 F16 179.6(6) . . . . ?
F15 C15 C16 C17 -179.7(6) . . . . ?
C14 C15 C16 C17 1.1(10) . . . . ?
F16 C16 C17 F17 0.9(11) . . . . ?
C15 C16 C17 F17 179.4(6) . . . . ?
F16 C16 C17 C18 -179.2(6) . . . . ?
C15 C16 C17 C18 -0.7(11) . . . . ?
C14 C13 C18 C17 1.5(10) . . . . ?
Zn3 C13 C18 C17 -179.1(6) . . . . ?
C14 C13 C18 F18 -177.9(6) . . . . ?
Zn3 C13 C18 F18 1.5(9) . . . . ?
F17 C17 C18 C13 179.2(6) . . . . ?
C16 C17 C18 C13 -0.7(11) . . . . ?
F17 C17 C18 F18 -1.4(10) . . . . ?
C16 C17 C18 F18 178.7(6) . . . . ?
N5 Zn4 C19 C24 166.3(5) . . . . ?
N7 Zn4 C19 C24 27.0(6) . . . . ?
N2 Zn4 C19 C24 -81.6(5) . . . . ?
N5 Zn4 C19 C20 -13.3(6) . . . . ?
N7 Zn4 C19 C20 -152.6(5) . . . . ?
N2 Zn4 C19 C20 98.8(6) . . . . ?
C24 C19 C20 C21 -1.2(10) . . . . ?
Zn4 C19 C20 C21 178.4(5) . . . . ?
C24 C19 C20 F20 179.5(5) . . . . ?
Zn4 C19 C20 F20 -0.9(9) . . . . ?
F20 C20 C21 F21 -0.1(10) . . . . ?
C19 C20 C21 F21 -179.5(6) . . . . ?
F20 C20 C21 C22 -179.4(6) . . . . ?
C19 C20 C21 C22 1.3(11) . . . . ?
F21 C21 C22 F22 -0.3(10) . . . . ?
C20 C21 C22 F22 178.9(6) . . . . ?
F21 C21 C22 C23 -178.9(6) . . . . ?
C20 C21 C22 C23 0.3(10) . . . . ?
F22 C22 C23 F23 -0.1(10) . . . . ?
C21 C22 C23 F23 178.5(6) . . . . ?
F22 C22 C23 C24 179.5(6) . . . . ?
C21 C22 C23 C24 -1.9(10) . . . . ?
C20 C19 C24 C23 -0.5(9) . . . . ?
Zn4 C19 C24 C23 179.8(5) . . . . ?
C20 C19 C24 F24 -178.0(5) . . . . ?
Zn4 C19 C24 F24 2.3(8) . . . . ?
F23 C23 C24 C19 -178.4(6) . . . . ?
C22 C23 C24 C19 2.0(10) . . . . ?
F23 C23 C24 F24 -0.8(9) . . . . ?
C22 C23 C24 F24 179.6(6) . . . . ?
C1 Zn1 N1 N2 -89.3(4) . . . . ?
N7 Zn1 N1 N2 39.0(4) . . . . ?
N4 Zn1 N1 N2 147.3(4) . . . . ?
C1 Zn1 N1 Zn2 153.0(2) . . . . ?
N7 Zn1 N1 Zn2 -78.7(2) . . . . ?
N4 Zn1 N1 Zn2 29.6(2) . . . . ?
C7 Zn2 N1 N2 112.7(4) . . . . ?
N5 Zn2 N1 N2 -27.4(4) . . . . ?
N3 Zn2 N1 N2 -124.7(3) . . . . ?
C7 Zn2 N1 Zn1 -129.2(2) . . . . ?
N5 Zn2 N1 Zn1 90.7(2) . . . . ?
N3 Zn2 N1 Zn1 -6.6(2) . . . . ?
Zn1 N1 N2 C25 -178.8(4) . . . . ?
Zn2 N1 N2 C25 -67.2(5) . . . . ?
Zn1 N1 N2 C26 61.2(5) . . . . ?
Zn2 N1 N2 C26 172.8(4) . . . . ?
Zn1 N1 N2 Zn4 -59.4(3) . . . . ?
Zn2 N1 N2 Zn4 52.2(3) . . . . ?
C19 Zn4 N2 N1 176.3(3) . . . . ?
N5 Zn4 N2 N1 -56.0(3) . . . . ?
N7 Zn4 N2 N1 51.3(3) . . . . ?
C19 Zn4 N2 C25 -65.9(5) . . . . ?
N5 Zn4 N2 C25 61.8(4) . . . . ?
N7 Zn4 N2 C25 169.2(4) . . . . ?
C19 Zn4 N2 C26 56.8(5) . . . . ?
N5 Zn4 N2 C26 -175.5(4) . . . . ?
N7 Zn4 N2 C26 -68.2(4) . . . . ?
C13 Zn3 N3 N4 -98.6(4) . . . . ?
N8 Zn3 N3 N4 36.8(4) . . . . ?
N6 Zn3 N3 N4 147.2(4) . . . . ?
C13 Zn3 N3 Zn2 138.2(2) . . . . ?
N8 Zn3 N3 Zn2 -86.4(2) . . . . ?
N6 Zn3 N3 Zn2 24.0(2) . . . . ?
C7 Zn2 N3 N4 94.3(4) . . . . ?
N1 Zn2 N3 N4 -31.3(4) . . . . ?
N5 Zn2 N3 N4 -131.2(3) . . . . ?
C7 Zn2 N3 Zn3 -137.1(2) . . . . ?
N1 Zn2 N3 Zn3 97.3(2) . . . . ?
N5 Zn2 N3 Zn3 -2.6(2) . . . . ?
Zn3 N3 N4 C27 60.3(5) . . . . ?
Zn2 N3 N4 C27 -177.5(4) . . . . ?
Zn3 N3 N4 C28 178.1(4) . . . . ?
Zn2 N3 N4 C28 -59.7(5) . . . . ?
Zn3 N3 N4 Zn1 -69.5(4) . . . . ?
Zn2 N3 N4 Zn1 52.7(3) . . . . ?
C1 Zn1 N4 N3 179.2(3) . . . . ?
N1 Zn1 N4 N3 -54.3(3) . . . . ?
N7 Zn1 N4 N3 42.9(4) . . . . ?
C1 Zn1 N4 C27 56.3(5) . . . . ?
N1 Zn1 N4 C27 -177.1(5) . . . . ?
N7 Zn1 N4 C27 -79.9(5) . . . . ?
C1 Zn1 N4 C28 -65.9(4) . . . . ?
N1 Zn1 N4 C28 60.7(4) . . . . ?
N7 Zn1 N4 C28 157.8(4) . . . . ?
C19 Zn4 N5 N6 -85.2(4) . . . . ?
N7 Zn4 N5 N6 58.8(4) . . . . ?
N2 Zn4 N5 N6 154.8(4) . . . . ?
C19 Zn4 N5 Zn2 154.4(2) . . . . ?
N7 Zn4 N5 Zn2 -61.5(2) . . . . ?
N2 Zn4 N5 Zn2 34.4(2) . . . . ?
C7 Zn2 N5 N6 91.7(4) . . . . ?
N1 Zn2 N5 N6 -134.1(3) . . . . ?
N3 Zn2 N5 N6 -32.9(4) . . . . ?
C7 Zn2 N5 Zn4 -146.0(2) . . . . ?
N1 Zn2 N5 Zn4 -11.7(2) . . . . ?
N3 Zn2 N5 Zn4 89.4(2) . . . . ?
Zn4 N5 N6 C29 65.0(5) . . . . ?
Zn2 N5 N6 C29 179.6(4) . . . . ?
Zn4 N5 N6 C30 -176.7(4) . . . . ?
Zn2 N5 N6 C30 -62.2(5) . . . . ?
Zn4 N5 N6 Zn3 -61.8(4) . . . . ?
Zn2 N5 N6 Zn3 52.7(4) . . . . ?
N3 Zn3 N6 N5 -48.1(3) . . . . ?
C13 Zn3 N6 N5 -172.4(3) . . . . ?
N8 Zn3 N6 N5 62.0(4) . . . . ?
N3 Zn3 N6 C29 -171.0(4) . . . . ?
C13 Zn3 N6 C29 64.8(5) . . . . ?
N8 Zn3 N6 C29 -60.9(4) . . . . ?
N3 Zn3 N6 C30 68.6(4) . . . . ?
C13 Zn3 N6 C30 -55.7(4) . . . . ?
N8 Zn3 N6 C30 178.7(4) . . . . ?
C1 Zn1 N7 N8 -104.4(5) . . . . ?
N1 Zn1 N7 N8 128.2(4) . . . . ?
N4 Zn1 N7 N8 29.0(4) . . . . ?
C1 Zn1 N7 Zn4 127.6(3) . . . . ?
N1 Zn1 N7 Zn4 0.2(2) . . . . ?
N4 Zn1 N7 Zn4 -99.1(2) . . . . ?
C19 Zn4 N7 N8 85.8(4) . . . . ?
N5 Zn4 N7 N8 -58.9(4) . . . . ?
N2 Zn4 N7 N8 -156.2(4) . . . . ?
C19 Zn4 N7 Zn1 -142.7(2) . . . . ?
N5 Zn4 N7 Zn1 72.6(3) . . . . ?
N2 Zn4 N7 Zn1 -24.7(2) . . . . ?
Zn1 N7 N8 C32 173.4(4) . . . . ?
Zn4 N7 N8 C32 -61.7(5) . . . . ?
Zn1 N7 N8 C31 58.5(6) . . . . ?
Zn4 N7 N8 C31 -176.6(4) . . . . ?
Zn1 N7 N8 Zn3 -62.2(4) . . . . ?
Zn4 N7 N8 Zn3 62.7(4) . . . . ?
N3 Zn3 N8 N7 37.6(4) . . . . ?
C13 Zn3 N8 N7 175.5(3) . . . . ?
N6 Zn3 N8 N7 -63.4(4) . . . . ?
N3 Zn3 N8 C32 156.8(4) . . . . ?
C13 Zn3 N8 C32 -65.2(5) . . . . ?
N6 Zn3 N8 C32 55.9(5) . . . . ?
N3 Zn3 N8 C31 -82.5(4) . . . . ?
C13 Zn3 N8 C31 55.4(5) . . . . ?
N6 Zn3 N8 C31 176.5(4) . . . . ?

loop_
_platon_squeeze_void_nr
_platon_squeeze_void_average_x
_platon_squeeze_void_average_y
_platon_squeeze_void_average_z
_platon_squeeze_void_volume
_platon_squeeze_void_count_electrons
_platon_squeeze_void_content
1 0.500 0.032 0.250 211 41 ' '
2 0.500 -0.033 0.750 211 41 ' '
3 0.000 0.467 0.750 211 41 ' '
4 0.000 0.532 0.250 211 41 ' '
